data_2227583
loop_
_publ_author_name
'Kargar, Hadi'
'Kia, Reza'
'Akkurt, Mehmet'
'B\"uy\"ukg\"ung\"or, Orhan'

_publ_section_title
;
 5-Bromo-2-hydroxybenzaldehyde thiosemicarbazone
;
_journal_coeditor_code HB5704
_journal_issue 11
_journal_name_full 'Acta Crystallographica Section E'
_journal_page_first o2999
_journal_paper_doi 10.1107/S1600536810043357
_journal_volume 66
_journal_year 2010
_chemical_formula_iupac 'C8 H8 Br N3 O S'
_chemical_formula_moiety 'C8 H8 Br N3 O S'
_chemical_formula_sum 'C8 H8 Br N3 O S'
_chemical_formula_weight 274.14
_chemical_name_systematic
;
5-Bromo-2-hydroxybenzaldehyde thiosemicarbazone
;
_space_group_IT_number 19
_symmetry_cell_setting orthorhombic
_symmetry_space_group_name_Hall 'P 2ac 2ab'
_symmetry_space_group_name_H-M 'P 21 21 21'
_atom_sites_solution_hydrogens geom
_atom_sites_solution_primary direct
_atom_sites_solution_secondary difmap
_cell_angle_alpha 90
_cell_angle_beta 90
_cell_angle_gamma 90
_cell_formula_units_Z 4
_cell_length_a 4.4564(2)
_cell_length_b 8.3515(3)
_cell_length_c 27.7153(14)
_cell_measurement_reflns_used 17874
_cell_measurement_temperature 296
_cell_measurement_theta_max 26.13
_cell_measurement_theta_min 1.47
_cell_volume 1031.50(8)
_computing_cell_refinement 'X-AREA (Stoe & Cie, 2002)'
_computing_data_collection 'X-AREA (Stoe & Cie, 2002)'
_computing_data_reduction 'X-RED32 (Stoe & Cie, 2002)'
_computing_molecular_graphics 'ORTEP-3 (Farrugia, 1997)'
_computing_publication_material 'WinGX (Farrugia, 1999)'
_computing_structure_refinement 'SHELXL97 (Sheldrick, 2008)'
_computing_structure_solution 'SIR97 (Altomare <i>et al.</i>,  1999)'
_diffrn_ambient_temperature 296
_diffrn_detector_area_resol_mean 6.67
_diffrn_measured_fraction_theta_full 0.992
_diffrn_measured_fraction_theta_max 0.992
_diffrn_measurement_device '2-circle goniometer'
_diffrn_measurement_device_type 'Stoe IPDS II'
_diffrn_measurement_method '\w scans'
_diffrn_radiation_monochromator 'plane graphite'
_diffrn_radiation_type 'Mo K\a'
_diffrn_radiation_wavelength 0.71073
_diffrn_reflns_av_R_equivalents 0.0372
_diffrn_reflns_av_sigmaI/netI 0.0226
_diffrn_reflns_limit_h_max 5
_diffrn_reflns_limit_h_min -5
_diffrn_reflns_limit_k_max 10
_diffrn_reflns_limit_k_min -10
_diffrn_reflns_limit_l_max 33
_diffrn_reflns_limit_l_min -33
_diffrn_reflns_number 9532
_diffrn_reflns_reduction_process
;
;
_diffrn_reflns_theta_full 25.62
_diffrn_reflns_theta_max 25.62
_diffrn_reflns_theta_min 2.55
_exptl_absorpt_coefficient_mu 4.157
_exptl_absorpt_correction_T_max 0.819
_exptl_absorpt_correction_T_min 0.614
_exptl_absorpt_correction_type integration
_exptl_absorpt_process_details '(X-RED32; Stoe & Cie, 2002)'
_exptl_crystal_colour colourless
_exptl_crystal_density_diffrn 1.765
_exptl_crystal_density_method 'not measured'
_exptl_crystal_description prism
_exptl_crystal_F_000 544
_exptl_crystal_size_max 0.13
_exptl_crystal_size_mid 0.09
_exptl_crystal_size_min 0.05
_refine_diff_density_max 0.543
_refine_diff_density_min -0.289
_refine_ls_abs_structure_details 'Flack (1983), with 744 Freidel pairs'
_refine_ls_abs_structure_Flack 0.477(11)
_refine_ls_extinction_method none
_refine_ls_goodness_of_fit_ref 1.036
_refine_ls_hydrogen_treatment mixed
_refine_ls_matrix_type full
_refine_ls_number_parameters 144
_refine_ls_number_reflns 1934
_refine_ls_number_restraints 4
_refine_ls_restrained_S_all 1.035
_refine_ls_R_factor_all 0.0346
_refine_ls_R_factor_gt 0.0298
_refine_ls_shift/su_max 0.000
_refine_ls_shift/su_mean 0.000
_refine_ls_structure_factor_coef Fsqd
_refine_ls_weighting_details 'calc w=1/[\s^2^(Fo^2^)+(0.0281P)^2^+0.5533P] where P=(Fo^2^+2Fc^2^)/3'
_refine_ls_weighting_scheme calc
_refine_ls_wR_factor_gt 0.0617
_refine_ls_wR_factor_ref 0.0634
_reflns_number_gt 1782
_reflns_number_total 1934
_reflns_threshold_expression I>2\s(I)
_cod_data_source_file hb5704.cif
_cod_data_source_block I
_cod_database_code 2227583
_cod_database_fobs_code 2227583

loop_
_symmetry_equiv_pos_site_id
_symmetry_equiv_pos_as_xyz
1 x,y,z
2 1/2-x,-y,1/2+z
3 1/2+x,1/2-y,-z
4 -x,1/2+y,1/2-z

loop_
_atom_site_aniso_label
_atom_site_aniso_U_11
_atom_site_aniso_U_22
_atom_site_aniso_U_33
_atom_site_aniso_U_12
_atom_site_aniso_U_13
_atom_site_aniso_U_23
Br1 0.0606(2) 0.0575(2) 0.0638(2) 0.0057(2) 0.0074(2) -0.0153(2)
S1 0.0657(6) 0.0400(5) 0.0495(5) -0.0007(5) 0.0199(4) -0.0055(4)
O1 0.0646(16) 0.0493(14) 0.0649(15) 0.007(2) 0.0180(14) 0.0102(14)
N1 0.0400(16) 0.0458(16) 0.0364(13) -0.0052(13) 0.0067(12) -0.0039(11)
N2 0.0436(18) 0.0372(14) 0.0415(14) -0.0028(13) 0.0117(13) -0.0030(11)
N3 0.122(4) 0.0397(17) 0.074(2) 0.011(2) 0.051(3) 0.0063(17)
C1 0.0408(17) 0.0454(19) 0.0387(17) -0.0065(16) 0.0004(15) -0.0037(15)
C2 0.0341(18) 0.0532(19) 0.0386(16) -0.0029(14) 0.0002(13) -0.0098(14)
C3 0.038(2) 0.065(2) 0.0428(17) -0.0032(18) 0.0111(15) 0.0010(16)
C4 0.0427(19) 0.062(2) 0.0407(16) -0.0058(19) 0.0012(13) 0.0095(17)
C5 0.0368(17) 0.0475(19) 0.0411(15) -0.0069(17) 0.0005(12) 0.0020(15)
C6 0.0320(14) 0.0477(18) 0.0350(15) -0.0045(17) -0.0008(15) -0.0019(13)
C7 0.0374(19) 0.0462(18) 0.0332(15) -0.0033(15) 0.0027(13) -0.0010(14)
C8 0.0465(18) 0.0381(18) 0.0402(15) -0.0006(17) 0.0002(15) -0.0030(13)

loop_
_atom_site_type_symbol
_atom_site_label
_atom_site_fract_x
_atom_site_fract_y
_atom_site_fract_z
_atom_site_U_iso_or_equiv
_atom_site_thermal_displace_type
_atom_site_calc_flag
_atom_site_refinement_flags
_atom_site_occupancy
Br Br1 0.80875(10) -0.32853(5) 0.063130(10) 0.06060(10) Uani . . 1.000
S S1 -0.5577(2) 0.35791(11) 0.26412(3) 0.0517(3) Uani . . 1.000
O O1 0.2883(6) 0.3331(3) 0.08454(10) 0.0596(9) Uani . . 1.000
N N1 -0.0227(7) 0.2201(3) 0.16022(10) 0.0407(9) Uani . . 1.000
N N2 -0.2226(8) 0.2237(3) 0.19824(9) 0.0408(9) Uani . . 1.000
N N3 -0.2703(13) 0.4940(4) 0.19194(14) 0.0786(16) Uani . . 1.000
C C1 0.4380(8) -0.0920(4) 0.10693(12) 0.0416(10) Uani . . 1.000
C C2 0.6401(7) -0.1207(4) 0.07038(11) 0.0420(10) Uani . . 1.000
C C3 0.7260(8) 0.0001(5) 0.03956(13) 0.0486(11) Uani . . 1.000
C C4 0.6033(8) 0.1505(5) 0.04464(12) 0.0485(11) Uani . . 1.000
C C5 0.3981(7) 0.1819(5) 0.08111(11) 0.0418(10) Uani . . 1.000
C C6 0.3119(8) 0.0589(4) 0.11293(11) 0.0382(9) Uani . . 1.000
C C7 0.0966(8) 0.0836(4) 0.15148(11) 0.0389(10) Uani . . 1.000
C C8 -0.3365(8) 0.3610(4) 0.21496(11) 0.0416(10) Uani . . 1.000
H H1 0.38530 -0.17450 0.12780 0.0500 Uiso calc R 1.000
H HN2 -0.323(12) 0.587(3) 0.2025(16) 0.089(16) Uiso . . 1.000
H HN1 -0.260(9) 0.135(3) 0.2114(12) 0.050(11) Uiso . . 1.000
H H3 0.86620 -0.01980 0.01540 0.0580 Uiso calc R 1.000
H HO1 0.169(8) 0.334(6) 0.1064(12) 0.071(14) Uiso . . 1.000
H H4 0.65840 0.23180 0.02350 0.0580 Uiso calc R 1.000
H HN3 -0.144(9) 0.486(5) 0.1681(12) 0.071(14) Uiso . . 1.000
H H7 0.04290 -0.00320 0.17060 0.0470 Uiso calc R 1.000

loop_
_atom_type_symbol
_atom_type_description
_atom_type_scat_dispersion_real
_atom_type_scat_dispersion_imag
_atom_type_scat_source
S S 0.1246 0.1234 'International Tables Vol C Tables 4.2.6.8 and 6.1.1.4'
O O 0.0106 0.0060 'International Tables Vol C Tables 4.2.6.8 and 6.1.1.4'
N N 0.0061 0.0033 'International Tables Vol C Tables 4.2.6.8 and 6.1.1.4'
Br Br -0.2901 2.4595 'International Tables Vol C Tables 4.2.6.8 and 6.1.1.4'
H H 0.0000 0.0000 'International Tables Vol C Tables 4.2.6.8 and 6.1.1.4'
C C 0.0033 0.0016 'International Tables Vol C Tables 4.2.6.8 and 6.1.1.4'

loop_
_geom_angle_atom_site_label_1
_geom_angle_atom_site_label_2
_geom_angle_atom_site_label_3
_geom_angle_site_symmetry_1
_geom_angle_site_symmetry_2
_geom_angle_site_symmetry_3
_geom_angle
_geom_angle_publ_flag
C5 O1 HO1 . . . 107(4) no
N2 N1 C7 . . . 115.6(3) no
N1 N2 C8 . . . 121.9(3) no
C8 N2 HN1 . . . 122(2) no
N1 N2 HN1 . . . 116(2) no
HN2 N3 HN3 . . . 120(4) no
C8 N3 HN2 . . . 122(3) no
C8 N3 HN3 . . . 117(3) no
C2 C1 C6 . . . 120.7(3) no
Br1 C2 C3 . . . 119.6(3) no
C1 C2 C3 . . . 120.7(3) no
Br1 C2 C1 . . . 119.7(2) no
C2 C3 C4 . . . 119.7(3) no
C3 C4 C5 . . . 120.6(4) no
C4 C5 C6 . . . 119.9(4) no
O1 C5 C6 . . . 122.5(3) no
O1 C5 C4 . . . 117.7(3) no
C5 C6 C7 . . . 122.6(3) no
C1 C6 C5 . . . 118.5(3) no
C1 C6 C7 . . . 119.0(3) no
N1 C7 C6 . . . 122.7(3) no
N2 C8 N3 . . . 118.1(3) no
S1 C8 N2 . . . 119.4(3) no
S1 C8 N3 . . . 122.5(3) no
C2 C1 H1 . . . 120.00 no
C6 C1 H1 . . . 120.00 no
C2 C3 H3 . . . 120.00 no
C4 C3 H3 . . . 120.00 no
C3 C4 H4 . . . 120.00 no
C5 C4 H4 . . . 120.00 no
N1 C7 H7 . . . 119.00 no
C6 C7 H7 . . . 119.00 no

loop_
_geom_bond_atom_site_label_1
_geom_bond_atom_site_label_2
_geom_bond_site_symmetry_1
_geom_bond_site_symmetry_2
_geom_bond_distance
_geom_bond_publ_flag
Br1 C2 . . 1.902(3) no
S1 C8 . . 1.682(3) no
O1 C5 . . 1.358(5) no
O1 HO1 . . 0.81(3) no
N1 N2 . . 1.380(4) no
N1 C7 . . 1.281(4) no
N2 C8 . . 1.337(4) no
N3 C8 . . 1.315(5) no
N2 HN1 . . 0.84(3) no
N3 HN2 . . 0.86(3) no
N3 HN3 . . 0.87(4) no
C1 C2 . . 1.377(5) no
C1 C6 . . 1.390(5) no
C2 C3 . . 1.376(5) no
C3 C4 . . 1.377(6) no
C4 C5 . . 1.388(5) no
C5 C6 . . 1.407(5) no
C6 C7 . . 1.451(5) no
C1 H1 . . 0.9300 no
C3 H3 . . 0.9300 no
C4 H4 . . 0.9300 no
C7 H7 . . 0.9300 no

loop_
_geom_hbond_atom_site_label_D
_geom_hbond_atom_site_label_H
_geom_hbond_atom_site_label_A
_geom_hbond_site_symmetry_A
_geom_hbond_distance_DH
_geom_hbond_distance_HA
_geom_hbond_distance_DA
_geom_hbond_angle_DHA
_geom_hbond_publ_flag
O1 HO1 N1 . 0.81(3) 1.97(4) 2.685(4) 149(5) yes
N3 HN3 N1 . 0.87(4) 2.30(4) 2.688(5) 107(3) yes
N2 HN1 S1 4_445 0.84(3) 2.55(3) 3.373(3) 168(3) yes
N3 HN2 S1 4_455 0.86(3) 2.50(3) 3.363(4) 176(6) yes

loop_
_geom_torsion_atom_site_label_1
_geom_torsion_atom_site_label_2
_geom_torsion_atom_site_label_3
_geom_torsion_atom_site_label_4
_geom_torsion_site_symmetry_1
_geom_torsion_site_symmetry_2
_geom_torsion_site_symmetry_3
_geom_torsion_site_symmetry_4
_geom_torsion
_geom_torsion_publ_flag
C7 N1 N2 C8 . . . . 172.0(3) no
N2 N1 C7 C6 . . . . -179.8(3) no
N1 N2 C8 S1 . . . . -175.2(3) no
N1 N2 C8 N3 . . . . 4.9(5) no
C2 C1 C6 C7 . . . . 179.1(3) no
C2 C1 C6 C5 . . . . -0.7(5) no
C6 C1 C2 Br1 . . . . 180.0(3) no
C6 C1 C2 C3 . . . . 1.2(5) no
Br1 C2 C3 C4 . . . . 179.8(3) no
C1 C2 C3 C4 . . . . -1.5(5) no
C2 C3 C4 C5 . . . . 1.2(5) no
C3 C4 C5 O1 . . . . 179.2(3) no
C3 C4 C5 C6 . . . . -0.6(5) no
C4 C5 C6 C1 . . . . 0.4(5) no
O1 C5 C6 C1 . . . . -179.5(3) no
O1 C5 C6 C7 . . . . 0.7(5) no
C4 C5 C6 C7 . . . . -179.4(3) no
C1 C6 C7 N1 . . . . 177.9(3) no
C5 C6 C7 N1 . . . . -2.3(5) no

loop_
_cod_related_entry_id
_cod_related_entry_database
_cod_related_entry_code
1 ChemSpider 12589032
